data_7119962
loop_
_publ_author_name
'Rout, Subhrajit'
'Das, Arko'
'Singh, Vinod K.'

_publ_section_title
;
 An asymmetric vinylogous Mukaiyama-Michael reaction of \a,\b-unsaturated
 2-acyl imidazoles catalyzed by chiral Sc(iii)- or Er(iii)-pybox
 complexes.
;
_journal_issue 37
_journal_name_full 'Chemical communications (Cambridge, England)'
_journal_page_first 5143
_journal_page_last 5146
_journal_paper_doi 10.1039/c7cc01763d
_journal_volume 53
_journal_year 2017
_chemical_absolute_configuration unk
_chemical_formula_moiety 'C21 H17 Br N2 O4'
_chemical_formula_sum 'C21 H17 Br N2 O4'
_chemical_formula_weight 441.27
_space_group_crystal_system monoclinic
_space_group_IT_number 4
_space_group_name_Hall 'P 2yb'
_space_group_name_H-M_alt 'P 1 21 1'
_symmetry_space_group_name_Hall 'P 2yb'
_symmetry_space_group_name_H-M 'P 1 21 1'
_atom_sites_solution_hydrogens geom
_atom_sites_solution_primary dual
_audit_creation_date 2017-01-02
_audit_creation_method
;
Olex2 1.2
(compiled 2016.11.30 svn.r3356 for OlexSys, GUI svn.r5269)
;
_audit_update_record
;
2017-01-10 deposited with the CCDC.
2017-04-12 downloaded from the CCDC.
;
_cell_angle_alpha 90
_cell_angle_beta 106.487(5)
_cell_angle_gamma 90
_cell_formula_units_Z 2
_cell_length_a 12.610(5)
_cell_length_b 5.974(5)
_cell_length_c 12.888(5)
_cell_measurement_reflns_used 8036
_cell_measurement_temperature 100
_cell_measurement_theta_max 25.08
_cell_measurement_theta_min 2.67
_cell_volume 931.0(9)
_computing_cell_refinement 'SAINT v8.34A (Bruker, 2013)'
_computing_data_reduction 'SAINT v8.34A (Bruker, 2013)'
_computing_molecular_graphics 'Olex2 (Dolomanov et al., 2009)'
_computing_publication_material 'Olex2 (Dolomanov et al., 2009)'
_computing_structure_refinement 'ShelXL (Sheldrick, 2015)'
_computing_structure_solution 'ShelXT (Sheldrick, 2015)'
_diffrn_ambient_temperature 100
_diffrn_measured_fraction_theta_full 0.997
_diffrn_measured_fraction_theta_max 0.997
_diffrn_measurement_device_type 'Bruker APEX-II CCD'
_diffrn_measurement_method '\f and \w scans'
_diffrn_radiation_type MoK\a
_diffrn_radiation_wavelength 0.71069
_diffrn_reflns_av_R_equivalents 0.0395
_diffrn_reflns_av_unetI/netI 0.0437
_diffrn_reflns_Laue_measured_fraction_full 0.997
_diffrn_reflns_Laue_measured_fraction_max 0.997
_diffrn_reflns_limit_h_max 15
_diffrn_reflns_limit_h_min -15
_diffrn_reflns_limit_k_max 7
_diffrn_reflns_limit_k_min -7
_diffrn_reflns_limit_l_max 15
_diffrn_reflns_limit_l_min -15
_diffrn_reflns_number 10915
_diffrn_reflns_point_group_measured_fraction_full 0.981
_diffrn_reflns_point_group_measured_fraction_max 0.981
_diffrn_reflns_theta_full 25.117
_diffrn_reflns_theta_max 25.117
_diffrn_reflns_theta_min 2.670
_diffrn_standards_number 0
_exptl_absorpt_coefficient_mu 2.239
_exptl_absorpt_correction_T_max 0.7452
_exptl_absorpt_correction_T_min 0.6005
_exptl_absorpt_correction_type psi-scan
_exptl_absorpt_process_details
;
SADABS-2014/4 (Bruker,2014/4) was used for absorption correction.
wR2(int) was 0.1315 before and 0.0744 after correction.
The Ratio of minimum to maximum transmission is 0.8058.
The \l/2 correction factor is 0.00150.
;
_exptl_crystal_colour colourless
_exptl_crystal_colour_primary colourless
_exptl_crystal_density_diffrn 1.574
_exptl_crystal_description block
_exptl_crystal_F_000 448
_exptl_crystal_size_max 0.02
_exptl_crystal_size_mid 0.02
_exptl_crystal_size_min 0.02
_refine_diff_density_max 0.253
_refine_diff_density_min -0.263
_refine_diff_density_rms 0.056
_refine_ls_abs_structure_details
;
 Flack x determined using 1249 quotients [(I+)-(I-)]/[(I+)+(I-)]
 (Parsons, Flack and Wagner, Acta Cryst. B69 (2013) 249-259).
;
_refine_ls_abs_structure_Flack 0.076(5)
_refine_ls_extinction_method none
_refine_ls_goodness_of_fit_ref 1.037
_refine_ls_hydrogen_treatment constr
_refine_ls_matrix_type full
_refine_ls_number_parameters 254
_refine_ls_number_reflns 3246
_refine_ls_number_restraints 1
_refine_ls_restrained_S_all 1.037
_refine_ls_R_factor_all 0.0273
_refine_ls_R_factor_gt 0.0242
_refine_ls_shift/su_max 0.001
_refine_ls_shift/su_mean 0.000
_refine_ls_structure_factor_coef Fsqd
_refine_ls_weighting_details 'w=1/[\s^2^(Fo^2^)+(0.0191P)^2^] where P=(Fo^2^+2Fc^2^)/3'
_refine_ls_weighting_scheme calc
_refine_ls_wR_factor_gt 0.0551
_refine_ls_wR_factor_ref 0.0560
_reflns_Friedel_coverage 0.779
_reflns_Friedel_fraction_full 0.961
_reflns_Friedel_fraction_max 0.961
_reflns_number_gt 3042
_reflns_number_total 3246
_reflns_threshold_expression 'I > 2\s(I)'
_cod_data_source_file c7cc01763d2.cif
_cod_data_source_block 7d
_cod_depositor_comments 'Adding full bibliography for 7119962--7119964.cif.'
_cod_database_code 7119962
_shelx_space_group_comment
;
The symmetry employed for this shelxl refinement is uniquely defined
by the following loop, which should always be used as a source of
symmetry information in preference to the above space-group names.
They are only intended as comments.
;
_olex2_refinement_description
;
1. Fixed Uiso
 At 1.2 times of:
  All C(H) groups, All C(H,H) groups
 At 1.5 times of:
  All C(H,H,H) groups
2.a Ternary CH refined with riding coordinates:
 C11(H11), C12(H12)
2.b Secondary CH2 refined with riding coordinates:
 C14(H14A,H14B)
2.c Aromatic/amide H refined with riding coordinates:
 C13(H13), C15(H15), C16(H16), C17(H17), C18(H18), C19(H19), C20(H20),
 C24(H24), C26(H26), C27(H27)
2.d Idealised Me refined as rotating group:
 C28(H28A,H28B,H28C)
;
_shelx_shelxl_version_number 2016/4
_olex2_submission_special_instructions 'No special instructions were received'

loop_
_space_group_symop_operation_xyz
'x, y, z'
'-x, y+1/2, -z'

loop_
_atom_site_label
_atom_site_type_symbol
_atom_site_fract_x
_atom_site_fract_y
_atom_site_fract_z
_atom_site_U_iso_or_equiv
_atom_site_adp_type
_atom_site_occupancy
_atom_site_site_symmetry_order
_atom_site_calc_flag
_atom_site_refinement_flags_posn
Br1 Br -0.51914(2) 0.22942(8) -0.90626(2) 0.03374(12) Uani 1 1 d .
O2 O -0.71034(17) 0.1617(3) -0.45939(16) 0.0157(5) Uani 1 1 d .
O3 O -0.76385(16) -0.2706(6) -0.14348(15) 0.0240(5) Uani 1 1 d .
O4 O -1.13344(17) 0.2491(5) -0.36133(16) 0.0297(5) Uani 1 1 d .
N5 N -0.8264(2) -0.1650(5) 0.0511(2) 0.0222(7) Uani 1 1 d .
O6 O -0.97210(17) 0.1772(3) -0.39514(16) 0.0198(5) Uani 1 1 d .
N7 N -0.8945(2) 0.1530(5) -0.0310(2) 0.0239(7) Uani 1 1 d .
C8 C -0.7315(2) 0.2207(8) -0.3641(2) 0.0161(6) Uani 1 1 d .
C9 C -0.6289(2) 0.3168(6) -0.5917(3) 0.0156(7) Uani 1 1 d .
C10 C -0.6622(2) 0.3436(5) -0.4925(2) 0.0160(7) Uani 1 1 d .
C11 C -0.9001(2) -0.0140(5) -0.3891(2) 0.0175(7) Uani 1 1 d .
H11 H -0.893872 -0.048365 -0.463030 0.021 Uiso 1 1 calc R
C12 C -0.7844(2) 0.0424(5) -0.3137(2) 0.0164(7) Uani 1 1 d .
H12 H -0.737893 -0.095459 -0.306259 0.020 Uiso 1 1 calc R
C13 C -0.5711(2) 0.4868(6) -0.6261(2) 0.0189(7) Uani 1 1 d .
H13 H -0.554672 0.621384 -0.585431 0.023 Uiso 1 1 calc R
C14 C -0.7868(3) 0.1125(5) -0.2005(2) 0.0179(7) Uani 1 1 d .
H14A H -0.719128 0.199545 -0.166033 0.021 Uiso 1 1 calc R
H14B H -0.851205 0.211522 -0.206669 0.021 Uiso 1 1 calc R
C15 C -0.6543(2) 0.5132(6) -0.4215(2) 0.0191(7) Uani 1 1 d .
H15 H -0.624666 0.657922 -0.426130 0.023 Uiso 1 1 calc R
C16 C -0.8795(3) -0.0600(7) 0.1155(3) 0.0253(8) Uani 1 1 d .
H16 H -0.885940 -0.110968 0.183288 0.030 Uiso 1 1 calc R
C17 C -0.6529(3) 0.1183(6) -0.6523(3) 0.0187(7) Uani 1 1 d .
H17 H -0.692232 0.001008 -0.629811 0.022 Uiso 1 1 calc R
C18 C -0.5371(3) 0.4625(6) -0.7186(3) 0.0219(7) Uani 1 1 d .
H18 H -0.497476 0.578568 -0.741595 0.026 Uiso 1 1 calc R
C19 C -0.6190(3) 0.0943(6) -0.7449(2) 0.0212(7) Uani 1 1 d .
H19 H -0.634728 -0.039736 -0.786154 0.025 Uiso 1 1 calc R
C20 C -0.9597(2) -0.2002(5) -0.3529(2) 0.0198(7) Uani 1 1 d .
H20 H -0.933946 -0.350091 -0.341214 0.024 Uiso 1 1 calc R
C21 C -0.5623(2) 0.2655(7) -0.7770(2) 0.0213(8) Uani 1 1 d .
C22 C -0.8374(3) -0.0303(5) -0.0371(2) 0.0182(7) Uani 1 1 d .
C23 C -0.7936(2) -0.0845(6) -0.1284(2) 0.0161(7) Uani 1 1 d .
C24 C -0.6988(3) 0.4339(5) -0.3381(3) 0.0179(7) Uani 1 1 d .
H24 H -0.704403 0.514966 -0.276407 0.022 Uiso 1 1 calc R
C25 C -1.0631(3) 0.1141(6) -0.3640(2) 0.0218(8) Uani 1 1 d .
C26 C -0.9215(3) 0.1326(6) 0.0637(3) 0.0260(8) Uani 1 1 d .
H26 H -0.963918 0.238459 0.089999 0.031 Uiso 1 1 calc R
C27 C -1.0538(3) -0.1262(6) -0.3393(2) 0.0232(8) Uani 1 1 d .
H27 H -1.106505 -0.213885 -0.317311 0.028 Uiso 1 1 calc R
C28 C -0.7679(3) -0.3774(6) 0.0742(3) 0.0347(10) Uani 1 1 d .
H28A H -0.766089 -0.427239 0.147133 0.052 Uiso 1 1 calc GR
H28B H -0.692086 -0.358334 0.069814 0.052 Uiso 1 1 calc GR
H28C H -0.806049 -0.489565 0.021239 0.052 Uiso 1 1 calc GR

loop_
_atom_site_aniso_label
_atom_site_aniso_U_11
_atom_site_aniso_U_22
_atom_site_aniso_U_33
_atom_site_aniso_U_23
_atom_site_aniso_U_13
_atom_site_aniso_U_12
Br1 0.0310(2) 0.0524(2) 0.02301(18) 0.0017(2) 0.01602(13) 0.0050(2)
O2 0.0168(11) 0.0143(12) 0.0171(11) -0.0003(8) 0.0066(9) -0.0007(9)
O3 0.0305(12) 0.0201(11) 0.0219(11) -0.0024(14) 0.0080(9) 0.0054(15)
O4 0.0213(11) 0.0404(14) 0.0260(11) -0.0035(14) 0.0047(9) 0.0101(15)
N5 0.0226(16) 0.0257(14) 0.0167(15) 0.0020(12) 0.0029(12) -0.0043(13)
O6 0.0188(11) 0.0217(14) 0.0190(11) 0.0015(9) 0.0055(8) 0.0009(9)
N7 0.0206(15) 0.0321(18) 0.0203(14) -0.0007(12) 0.0078(12) 0.0057(12)
C8 0.0144(14) 0.0197(15) 0.0149(14) -0.0017(18) 0.0050(11) 0.0022(19)
C9 0.0121(16) 0.0180(16) 0.0157(17) 0.0003(13) 0.0022(13) 0.0016(13)
C10 0.0117(16) 0.0156(15) 0.0201(17) 0.0033(14) 0.0037(13) 0.0008(14)
C11 0.0222(17) 0.0151(16) 0.0166(16) -0.0013(13) 0.0076(13) 0.0015(13)
C12 0.0186(18) 0.0141(16) 0.0165(16) -0.0012(13) 0.0050(13) 0.0007(14)
C13 0.0168(16) 0.0183(17) 0.0203(17) 0.0018(14) 0.0030(13) 0.0003(14)
C14 0.0202(17) 0.0157(16) 0.0190(17) -0.0014(14) 0.0076(13) 0.0008(14)
C15 0.0217(18) 0.0149(17) 0.0212(17) -0.0018(14) 0.0069(14) -0.0031(14)
C16 0.0198(18) 0.042(2) 0.0139(17) -0.0012(16) 0.0050(14) -0.0068(17)
C17 0.0139(17) 0.0213(18) 0.0216(18) -0.0009(15) 0.0060(14) -0.0027(14)
C18 0.0183(17) 0.0273(19) 0.0211(17) 0.0052(15) 0.0069(13) -0.0005(15)
C19 0.0211(18) 0.0250(19) 0.0172(17) -0.0057(14) 0.0052(14) -0.0014(15)
C20 0.0209(17) 0.0204(18) 0.0159(16) -0.0007(12) 0.0019(13) -0.0028(13)
C21 0.0165(15) 0.033(2) 0.0161(15) 0.0051(17) 0.0072(12) 0.0055(16)
C22 0.0187(17) 0.0196(17) 0.0157(17) 0.0022(14) 0.0037(13) -0.0011(14)
C23 0.0121(16) 0.0195(18) 0.0155(17) -0.0011(13) 0.0017(12) 0.0007(14)
C24 0.0213(18) 0.0156(17) 0.0185(16) -0.0025(14) 0.0083(13) 0.0003(14)
C25 0.0195(18) 0.032(2) 0.0115(16) -0.0023(14) 0.0008(14) -0.0001(17)
C26 0.0212(18) 0.039(2) 0.0202(18) -0.0037(16) 0.0093(14) 0.0032(16)
C27 0.0188(18) 0.032(2) 0.0183(18) 0.0025(15) 0.0040(14) -0.0062(16)
C28 0.062(3) 0.0204(19) 0.0205(19) 0.0047(15) 0.0089(18) 0.001(2)

loop_
_atom_type_symbol
_atom_type_description
_atom_type_scat_dispersion_real
_atom_type_scat_dispersion_imag
_atom_type_scat_source
C C 0.0033 0.0016 'International Tables Vol C Tables 4.2.6.8 and 6.1.1.4'
H H 0.0000 0.0000 'International Tables Vol C Tables 4.2.6.8 and 6.1.1.4'
N N 0.0061 0.0033 'International Tables Vol C Tables 4.2.6.8 and 6.1.1.4'
O O 0.0106 0.0060 'International Tables Vol C Tables 4.2.6.8 and 6.1.1.4'
Br Br -0.2901 2.4595 'International Tables Vol C Tables 4.2.6.8 and 6.1.1.4'

loop_
_geom_angle_atom_site_label_1
_geom_angle_atom_site_label_2
_geom_angle_atom_site_label_3
_geom_angle
C10 O2 C8 106.9(3)
C16 N5 C22 106.6(3)
C16 N5 C28 125.9(3)
C22 N5 C28 127.5(3)
C25 O6 C11 109.3(2)
C22 N7 C26 104.9(3)
O2 C8 C12 115.4(3)
C24 C8 O2 110.0(3)
C24 C8 C12 134.7(3)
C13 C9 C10 120.3(3)
C13 C9 C17 119.2(3)
C17 C9 C10 120.5(3)
O2 C10 C9 116.6(3)
C15 C10 O2 109.7(3)
C15 C10 C9 133.7(3)
O6 C11 C12 109.2(2)
O6 C11 C20 104.0(2)
C20 C11 C12 115.9(3)
C8 C12 C11 109.9(2)
C8 C12 C14 110.6(3)
C14 C12 C11 113.0(2)
C18 C13 C9 121.0(3)
C23 C14 C12 113.1(3)
C10 C15 C24 107.0(3)
N5 C16 C26 106.4(3)
C19 C17 C9 119.7(3)
C13 C18 C21 118.6(3)
C21 C19 C17 119.7(3)
C27 C20 C11 110.1(3)
C18 C21 Br1 119.5(3)
C19 C21 Br1 118.6(3)
C19 C21 C18 121.8(3)
N5 C22 C23 124.3(3)
N7 C22 N5 111.5(3)
N7 C22 C23 124.2(3)
O3 C23 C14 122.8(3)
O3 C23 C22 122.5(3)
C22 C23 C14 114.8(3)
C8 C24 C15 106.4(3)
O4 C25 O6 120.5(3)
O4 C25 C27 131.4(3)
O6 C25 C27 108.1(3)
C16 C26 N7 110.7(3)
C20 C27 C25 108.5(3)

loop_
_geom_bond_atom_site_label_1
_geom_bond_atom_site_label_2
_geom_bond_distance
Br1 C21 1.906(3)
O2 C8 1.374(3)
O2 C10 1.371(4)
O3 C23 1.206(5)
O4 C25 1.206(4)
N5 C16 1.359(4)
N5 C22 1.367(4)
N5 C28 1.455(5)
O6 C11 1.447(4)
O6 C25 1.371(4)
N7 C22 1.325(4)
N7 C26 1.364(4)
C8 C12 1.500(5)
C8 C24 1.351(6)
C9 C10 1.463(4)
C9 C13 1.394(5)
C9 C17 1.405(4)
C10 C15 1.350(5)
C11 C12 1.543(4)
C11 C20 1.489(4)
C12 C14 1.526(4)
C13 C18 1.384(4)
C14 C23 1.517(4)
C15 C24 1.428(5)
C16 C26 1.360(5)
C17 C19 1.385(4)
C18 C21 1.384(5)
C19 C21 1.377(5)
C20 C27 1.324(4)
C22 C23 1.470(4)
C25 C27 1.468(5)
